data_2216487
loop_
_publ_author_name
'Tao Zeng'
'Wan-Zhong Ren'

_publ_section_title
;
 4,6-Dichloro-<i>N</i>-(4-methoxyphenyl)-1,3,5-triazin-2-amine
;
_journal_coeditor_code HB2630
_journal_issue 12
_journal_name_full 'Acta Crystallographica Section E'
_journal_page_first o4622
_journal_page_last o4622
_journal_paper_doi 10.1107/S1600536807055523
_journal_volume 63
_journal_year 2007
_chemical_formula_moiety 'C10 H8 Cl2 N4 O'
_chemical_formula_sum 'C10 H8 Cl2 N4 O'
_chemical_formula_weight 271.10
_chemical_name_systematic
;
4,6-dichloro-N-(4-methoxyphenyl)-1,3,5-triazin-2-amine
;
_space_group_IT_number 14
_symmetry_cell_setting monoclinic
_symmetry_space_group_name_Hall '-P 2ybc'
_symmetry_space_group_name_H-M 'P 1 21/c 1'
_atom_sites_solution_hydrogens geom
_atom_sites_solution_primary direct
_atom_sites_solution_secondary difmap
_audit_creation_method SHELXL97
_cell_angle_alpha 90.00
_cell_angle_beta 115.908(3)
_cell_angle_gamma 90.00
_cell_formula_units_Z 4
_cell_length_a 7.6090(16)
_cell_length_b 20.635(4)
_cell_length_c 8.3081(17)
_cell_measurement_reflns_used 3751
_cell_measurement_temperature 294(2)
_cell_measurement_theta_max 26.36
_cell_measurement_theta_min 3.03
_cell_volume 1173.4(4)
_computing_cell_refinement 'SAINT (Bruker, 1997)'
_computing_data_collection 'SMART (Bruker, 1997)'
_computing_data_reduction 'SAINT (Bruker, 1997)'
_computing_molecular_graphics 'SHELXTL (Bruker, 1997)'
_computing_publication_material 'SHELXTL (Bruker, 1997)'
_computing_structure_refinement 'SHELXL97 (Sheldrick, 1997)'
_computing_structure_solution 'SHELXS97 (Sheldrick, 1997)'
_diffrn_ambient_temperature 294(2)
_diffrn_measured_fraction_theta_full 0.992
_diffrn_measured_fraction_theta_max 0.992
_diffrn_measurement_device_type 'Bruker SMART CCD'
_diffrn_measurement_method \w
_diffrn_radiation_monochromator graphite
_diffrn_radiation_source 'fine-focus sealed tube'
_diffrn_radiation_type MoK\a
_diffrn_radiation_wavelength 0.71073
_diffrn_reflns_av_R_equivalents 0.0186
_diffrn_reflns_av_sigmaI/netI 0.0198
_diffrn_reflns_limit_h_max 9
_diffrn_reflns_limit_h_min -9
_diffrn_reflns_limit_k_max 25
_diffrn_reflns_limit_k_min -25
_diffrn_reflns_limit_l_max 8
_diffrn_reflns_limit_l_min -10
_diffrn_reflns_number 6560
_diffrn_reflns_theta_full 26.43
_diffrn_reflns_theta_max 26.43
_diffrn_reflns_theta_min 1.97
_diffrn_standards_decay_% 0
_diffrn_standards_interval_count 0
_diffrn_standards_interval_time 0
_diffrn_standards_number 0
_exptl_absorpt_coefficient_mu 0.541
_exptl_absorpt_correction_T_max 0.909
_exptl_absorpt_correction_T_min 0.881
_exptl_absorpt_correction_type multi-scan
_exptl_absorpt_process_details '(SADABS; Sheldrick, 1996)'
_exptl_crystal_colour colourless
_exptl_crystal_density_diffrn 1.535
_exptl_crystal_density_method 'not measured'
_exptl_crystal_description block
_exptl_crystal_F_000 552
_exptl_crystal_size_max 0.24
_exptl_crystal_size_mid 0.22
_exptl_crystal_size_min 0.18
_refine_diff_density_max 0.183
_refine_diff_density_min -0.357
_refine_ls_extinction_method none
_refine_ls_goodness_of_fit_ref 1.052
_refine_ls_hydrogen_treatment mixed
_refine_ls_matrix_type full
_refine_ls_number_parameters 159
_refine_ls_number_reflns 2400
_refine_ls_number_restraints 1
_refine_ls_restrained_S_all 1.052
_refine_ls_R_factor_all 0.0398
_refine_ls_R_factor_gt 0.0311
_refine_ls_shift/su_max 0.001
_refine_ls_shift/su_mean 0.000
_refine_ls_structure_factor_coef Fsqd
_refine_ls_weighting_details 'calc w = 1/[\s^2^(Fo^2^)+(0.0425P)^2^+0.3097P] where P=(Fo^2^+2Fc^2^)/3'
_refine_ls_weighting_scheme calc
_refine_ls_wR_factor_gt 0.0801
_refine_ls_wR_factor_ref 0.0865
_reflns_number_gt 2016
_reflns_number_total 2400
_reflns_threshold_expression I>2\s(I)
_cod_data_source_file hb2630.cif
_cod_data_source_block I
_cod_original_cell_volume 1173.3(4)
_cod_original_sg_symbol_H-M 'P 21/c'
_cod_database_code 2216487
_cod_database_fobs_code 2216487

loop_
_symmetry_equiv_pos_as_xyz
'x, y, z'
'-x, y+1/2, -z+1/2'
'-x, -y, -z'
'x, -y-1/2, z-1/2'

loop_
_atom_site_type_symbol
_atom_site_label
_atom_site_fract_x
_atom_site_fract_y
_atom_site_fract_z
_atom_site_U_iso_or_equiv
_atom_site_adp_type
_atom_site_calc_flag
_atom_site_refinement_flags
_atom_site_occupancy
Cl Cl1 0.48399(7) 0.55535(2) 0.67070(6) 0.05566(16) Uani d . 1
Cl Cl2 0.92722(8) 0.62654(2) 1.33265(6) 0.06189(18) Uani d . 1
O O1 -0.0465(2) 0.89691(6) 0.24801(16) 0.0534(3) Uani d . 1
N N1 0.6998(2) 0.59535(6) 0.99908(18) 0.0410(3) Uani d . 1
N N2 0.69411(19) 0.70612(6) 1.09037(17) 0.0385(3) Uani d . 1
N N3 0.49723(19) 0.67436(6) 0.78247(17) 0.0382(3) Uani d . 1
N N4 0.4870(2) 0.77990(7) 0.88813(18) 0.0419(3) Uani d D 1
C C1 0.5709(2) 0.61570(8) 0.8365(2) 0.0377(4) Uani d . 1
C C2 0.7551(2) 0.64553(8) 1.1163(2) 0.0390(4) Uani d . 1
C C3 0.5590(2) 0.71897(7) 0.9180(2) 0.0349(3) Uani d . 1
C C4 0.3479(2) 0.80867(8) 0.7242(2) 0.0364(3) Uani d . 1
C C5 0.1925(2) 0.77394(8) 0.5928(2) 0.0404(4) Uani d . 1
H H5 0.1749 0.7304 0.6103 0.048 Uiso calc R 1
C C6 0.0648(2) 0.80499(8) 0.4360(2) 0.0416(4) Uani d . 1
H H6 -0.0367 0.7817 0.3485 0.050 Uiso calc R 1
C C7 0.0880(2) 0.87127(8) 0.4087(2) 0.0396(4) Uani d . 1
C C8 0.2396(3) 0.90674(8) 0.5418(2) 0.0420(4) Uani d . 1
H H8 0.2544 0.9507 0.5263 0.050 Uiso calc R 1
C C9 0.3686(2) 0.87490(8) 0.6984(2) 0.0407(4) Uani d . 1
H H9 0.4696 0.8981 0.7866 0.049 Uiso calc R 1
C C10 -0.0269(3) 0.96487(9) 0.2171(3) 0.0571(5) Uani d . 1
H H10A -0.0403 0.9902 0.3081 0.086 Uiso calc R 1
H H10B -0.1267 0.9770 0.1018 0.086 Uiso calc R 1
H H10C 0.0993 0.9725 0.2209 0.086 Uiso calc R 1
H H4 0.534(3) 0.8050(9) 0.9843(19) 0.057(6) Uiso d D 1

loop_
_atom_site_aniso_label
_atom_site_aniso_U_11
_atom_site_aniso_U_22
_atom_site_aniso_U_33
_atom_site_aniso_U_12
_atom_site_aniso_U_13
_atom_site_aniso_U_23
Cl1 0.0621(3) 0.0410(2) 0.0471(3) -0.00029(19) 0.0083(2) -0.01340(18)
Cl2 0.0728(3) 0.0490(3) 0.0365(2) 0.0036(2) -0.0015(2) 0.00528(18)
O1 0.0634(8) 0.0446(7) 0.0401(7) 0.0091(6) 0.0115(6) 0.0059(5)
N1 0.0439(8) 0.0353(7) 0.0363(7) 0.0004(6) 0.0106(6) 0.0015(5)
N2 0.0415(7) 0.0371(7) 0.0310(6) -0.0014(6) 0.0103(6) -0.0010(5)
N3 0.0434(7) 0.0338(7) 0.0320(7) 0.0009(6) 0.0116(6) -0.0009(5)
N4 0.0507(8) 0.0343(7) 0.0323(7) 0.0039(6) 0.0103(6) -0.0047(6)
C1 0.0384(8) 0.0353(8) 0.0360(8) -0.0034(6) 0.0130(7) -0.0039(6)
C2 0.0395(8) 0.0395(8) 0.0325(8) -0.0011(7) 0.0108(7) 0.0038(6)
C3 0.0358(8) 0.0351(8) 0.0319(7) -0.0013(6) 0.0132(6) 0.0005(6)
C4 0.0397(8) 0.0341(8) 0.0337(8) 0.0052(6) 0.0145(7) -0.0019(6)
C5 0.0436(9) 0.0315(8) 0.0424(9) 0.0003(7) 0.0155(7) -0.0009(6)
C6 0.0404(9) 0.0375(8) 0.0397(8) 0.0019(7) 0.0110(7) -0.0048(7)
C7 0.0442(9) 0.0389(9) 0.0354(8) 0.0089(7) 0.0173(7) 0.0012(6)
C8 0.0518(10) 0.0307(8) 0.0437(9) 0.0029(7) 0.0211(8) -0.0004(7)
C9 0.0443(9) 0.0335(8) 0.0406(9) -0.0008(7) 0.0152(7) -0.0073(7)
C10 0.0694(13) 0.0470(11) 0.0521(11) 0.0145(9) 0.0238(10) 0.0148(9)

loop_
_atom_type_symbol
_atom_type_description
_atom_type_scat_dispersion_real
_atom_type_scat_dispersion_imag
_atom_type_scat_source
C C 0.0033 0.0016 'International Tables Vol C Tables 4.2.6.8 and 6.1.1.4'
H H 0.0000 0.0000 'International Tables Vol C Tables 4.2.6.8 and 6.1.1.4'
N N 0.0061 0.0033 'International Tables Vol C Tables 4.2.6.8 and 6.1.1.4'
O O 0.0106 0.0060 'International Tables Vol C Tables 4.2.6.8 and 6.1.1.4'
Cl Cl 0.1484 0.1585 'International Tables Vol C Tables 4.2.6.8 and 6.1.1.4'

loop_
_geom_angle_atom_site_label_1
_geom_angle_atom_site_label_2
_geom_angle_atom_site_label_3
_geom_angle
_geom_angle_publ_flag
C7 O1 C10 116.87(14) n
C1 N1 C2 110.15(13) ?
C2 N2 C3 113.75(13) ?
C1 N3 C3 113.13(13) n
C3 N4 C4 129.06(13) n
C3 N4 H4 114.0(13) n
C4 N4 H4 117.0(13) ?
N3 C1 N1 129.79(14) ?
N3 C1 Cl1 114.99(12) ?
N1 C1 Cl1 115.21(12) n
N2 C2 N1 129.06(14) ?
N2 C2 Cl2 115.70(12) ?
N1 C2 Cl2 115.23(12) ?
N4 C3 N3 120.61(14) ?
N4 C3 N2 115.44(14) ?
N3 C3 N2 123.95(14) ?
C9 C4 C5 119.36(14) ?
C9 C4 N4 117.49(14) ?
C5 C4 N4 123.13(14) ?
C6 C5 C4 119.86(15) ?
C6 C5 H5 120.1 ?
C4 C5 H5 120.1 ?
C5 C6 C7 120.69(15) ?
C5 C6 H6 119.7 ?
C7 C6 H6 119.7 ?
O1 C7 C8 124.52(15) ?
O1 C7 C6 115.71(14) ?
C8 C7 C6 119.77(15) ?
C9 C8 C7 119.12(15) ?
C9 C8 H8 120.4 ?
C7 C8 H8 120.4 ?
C4 C9 C8 121.16(15) ?
C4 C9 H9 119.4 ?
C8 C9 H9 119.4 ?
O1 C10 H10A 109.5 ?
O1 C10 H10B 109.5 ?
H10A C10 H10B 109.5 ?
O1 C10 H10C 109.5 ?
H10A C10 H10C 109.5 ?
H10B C10 H10C 109.5 ?

loop_
_geom_bond_atom_site_label_1
_geom_bond_atom_site_label_2
_geom_bond_distance
_geom_bond_publ_flag
Cl1 C1 1.7576(16) n
Cl2 C2 1.7443(16) ?
O1 C7 1.384(2) n
O1 C10 1.445(2) n
N1 C1 1.343(2) ?
N1 C2 1.356(2) ?
N2 C2 1.318(2) ?
N2 C3 1.3755(19) ?
N3 C1 1.327(2) ?
N3 C3 1.369(2) ?
N4 C3 1.350(2) ?
N4 C4 1.438(2) n
N4 H4 0.886(9) n
C4 C9 1.403(2) ?
C4 C5 1.406(2) ?
C5 C6 1.395(2) ?
C5 H5 0.9300 ?
C6 C7 1.410(2) ?
C6 H6 0.9300 ?
C7 C8 1.405(2) ?
C8 C9 1.404(2) ?
C8 H8 0.9300 ?
C9 H9 0.9300 ?
C10 H10A 0.9600 ?
C10 H10B 0.9600 ?
C10 H10C 0.9600 ?

loop_
_geom_hbond_atom_site_label_D
_geom_hbond_atom_site_label_H
_geom_hbond_atom_site_label_A
_geom_hbond_site_symmetry_A
_geom_hbond_distance_DH
_geom_hbond_distance_HA
_geom_hbond_distance_DA
_geom_hbond_angle_DHA
N4 H4 N3 4_576 0.886(9) 2.646(15) 3.377(2) 140.6(17)

loop_
_geom_torsion_atom_site_label_1
_geom_torsion_atom_site_label_2
_geom_torsion_atom_site_label_3
_geom_torsion_atom_site_label_4
_geom_torsion
_geom_torsion_publ_flag
C3 N3 C1 N1 -3.0(3) ?
C3 N3 C1 Cl1 176.03(11) n
C2 N1 C1 N3 -0.3(3) ?
C2 N1 C1 Cl1 -179.33(12) ?
C3 N2 C2 N1 -1.7(3) ?
C3 N2 C2 Cl2 179.86(11) ?
C1 N1 C2 N2 2.9(3) ?
C1 N1 C2 Cl2 -178.59(12) ?
C4 N4 C3 N3 -1.4(3) n
C4 N4 C3 N2 178.88(15) ?
C1 N3 C3 N4 -175.35(15) ?
C1 N3 C3 N2 4.4(2) ?
C2 N2 C3 N4 177.34(15) ?
C2 N2 C3 N3 -2.4(2) ?
C3 N4 C4 C9 -147.41(18) n
C3 N4 C4 C5 33.8(3) n
C9 C4 C5 C6 2.1(2) ?
N4 C4 C5 C6 -179.15(15) ?
C4 C5 C6 C7 -0.9(3) ?
C10 O1 C7 C8 0.2(2) ?
C10 O1 C7 C6 179.60(16) n
C5 C6 C7 O1 179.70(15) ?
C5 C6 C7 C8 -0.9(3) ?
O1 C7 C8 C9 -179.16(16) n
C6 C7 C8 C9 1.5(2) ?
C5 C4 C9 C8 -1.5(2) ?
N4 C4 C9 C8 179.69(15) ?
C7 C8 C9 C4 -0.3(3) ?

loop_
_cod_related_entry_id
_cod_related_entry_database
_cod_related_entry_code
1 ChemSpider 32507
